data_2017319
loop_
_publ_author_name
'Zhang, Qi-Ying'
'Zhang, Heng-Qiang'
'Kong, Ai-Guo'
'Yang, Qian'
'Shan, Yong-Kui'

_publ_section_title
;
 A three-dimensional supramolecular vanadium hydroxylamide complex:
 poly[di-\m~2~-aqua-bis(hydroxylamido)-\m~3~-malonato-oxidosodiumvanadium(V)]
;
_journal_coeditor_code DN3120
_journal_issue 10
_journal_name_full 'Acta Crystallographica Section C'
_journal_page_first m401
_journal_page_last m403
_journal_paper_doi 10.1107/S0108270109036300
_journal_volume 65
_journal_year 2009
_chemical_formula_iupac '[Na V (C3 H2 O4) (N H2 O)2 O (H2 O)2]'
_chemical_formula_moiety 'C3 H10 N2 Na O9 V'
_chemical_formula_sum 'C3 H10 N2 Na O9 V'
_chemical_formula_weight 292.06
_chemical_name_systematic
;
poly[di-\m~2~-aqua-bis(hydroxylamido)-\m~3~-malonato-oxidosodiumvanadium(V)]
;
_space_group_IT_number 14
_symmetry_cell_setting monoclinic
_symmetry_space_group_name_Hall '-P 2ybc'
_symmetry_space_group_name_H-M 'P 1 21/c 1'
_atom_sites_solution_hydrogens geom
_atom_sites_solution_primary direct
_atom_sites_solution_secondary difmap
_audit_creation_method SHELXL97
_cell_angle_alpha 90.00
_cell_angle_beta 111.9840(10)
_cell_angle_gamma 90.00
_cell_formula_units_Z 4
_cell_length_a 9.6393(2)
_cell_length_b 15.4265(4)
_cell_length_c 7.4346(2)
_cell_measurement_reflns_used 8964
_cell_measurement_temperature 296(2)
_cell_measurement_theta_max 28.26
_cell_measurement_theta_min 2.28
_cell_volume 1025.15(4)
_computing_cell_refinement 'APEX2 (Bruker, 2005)'
_computing_data_collection 'APEX2 (Bruker, 2005)'
_computing_data_reduction 'APEX2 (Bruker, 2005)'
_computing_molecular_graphics 'SHELXTL (Sheldrick, 2008)'
_computing_publication_material 'SHELXTL (Sheldrick, 2008)'
_computing_structure_refinement 'SHELXL97 (Sheldrick, 2008)'
_computing_structure_solution 'SHELXS97 (Sheldrick, 2008)'
_diffrn_ambient_temperature 296(2)
_diffrn_measured_fraction_theta_full 0.994
_diffrn_measured_fraction_theta_max 0.994
_diffrn_measurement_device_type 'Bruker APEXII CCD area-detector'
_diffrn_measurement_method '\f and \w scans'
_diffrn_radiation_monochromator graphite
_diffrn_radiation_source 'fine-focus sealed tube'
_diffrn_radiation_type MoK\a
_diffrn_radiation_wavelength 0.71073
_diffrn_reflns_av_R_equivalents 0.0217
_diffrn_reflns_av_sigmaI/netI 0.0154
_diffrn_reflns_limit_h_max 12
_diffrn_reflns_limit_h_min -12
_diffrn_reflns_limit_k_max 20
_diffrn_reflns_limit_k_min -20
_diffrn_reflns_limit_l_max 9
_diffrn_reflns_limit_l_min -9
_diffrn_reflns_number 13757
_diffrn_reflns_theta_full 28.33
_diffrn_reflns_theta_max 28.33
_diffrn_reflns_theta_min 2.28
_exptl_absorpt_coefficient_mu 1.049
_exptl_absorpt_correction_T_max 0.873
_exptl_absorpt_correction_T_min 0.825
_exptl_absorpt_correction_type multi-scan
_exptl_absorpt_process_details '(SADABS; Sheldrick, 2005)'
_exptl_crystal_colour colourless
_exptl_crystal_density_diffrn 1.892
_exptl_crystal_density_method 'not measured'
_exptl_crystal_description block
_exptl_crystal_F_000 592
_exptl_crystal_size_max 0.327
_exptl_crystal_size_mid 0.147
_exptl_crystal_size_min 0.129
_refine_diff_density_max 0.359
_refine_diff_density_min -0.301
_refine_ls_extinction_method none
_refine_ls_goodness_of_fit_ref 1.019
_refine_ls_hydrogen_treatment constr
_refine_ls_matrix_type full
_refine_ls_number_parameters 145
_refine_ls_number_reflns 2529
_refine_ls_number_restraints 0
_refine_ls_restrained_S_all 1.018
_refine_ls_R_factor_all 0.0265
_refine_ls_R_factor_gt 0.0233
_refine_ls_shift/su_max 0.001
_refine_ls_shift/su_mean 0.000
_refine_ls_structure_factor_coef Fsqd
_refine_ls_weighting_details 'calc w = 1/[\s^2^(Fo^2^)+(0.0352P)^2^+0.4548P] where P=(Fo^2^+2Fc^2^)/3'
_refine_ls_weighting_scheme calc
_refine_ls_wR_factor_gt 0.0626
_refine_ls_wR_factor_ref 0.0649
_reflns_number_gt 2306
_reflns_number_total 2529
_reflns_threshold_expression I>2\s(I)
_cod_data_source_file dn3120.cif
_cod_data_source_block I
_cod_original_cell_volume 1025.14(4)
_cod_original_sg_symbol_Hall -P2ybc
_cod_original_sg_symbol_H-M 'P 21/c'
_cod_database_code 2017319
_cod_database_fobs_code 2017319

loop_
_symmetry_equiv_pos_as_xyz
'x, y, z'
'-x, y+1/2, -z+1/2'
'-x, -y, -z'
'x, -y-1/2, z-1/2'

loop_
_atom_site_type_symbol
_atom_site_label
_atom_site_fract_x
_atom_site_fract_y
_atom_site_fract_z
_atom_site_U_iso_or_equiv
_atom_site_adp_type
_atom_site_calc_flag
_atom_site_refinement_flags
_atom_site_occupancy
_atom_site_disorder_assembly
_atom_site_disorder_group
V V1 0.66549(2) 0.030524(13) 0.82126(3) 0.01925(8) Uani d . 1 . .
Na Na1 1.01299(8) 0.26225(4) 0.99029(10) 0.04198(17) Uani d . 1 . .
O O1 0.73448(10) 0.16375(6) 0.86457(14) 0.02439(19) Uani d . 1 . .
O O1W 1.03107(12) 0.15091(7) 1.22936(17) 0.0368(2) Uani d . 1 . .
H H1WA 0.9586 0.1172 1.1700 0.055 Uiso d R 1 . .
H H1WB 1.1134 0.1237 1.2765 0.055 Uiso d R 1 . .
O O2 0.45932(10) 0.08666(6) 0.72781(14) 0.0251(2) Uani d . 1 . .
O O2W 1.03287(12) 0.15212(7) 0.77066(17) 0.0377(3) Uani d . 1 . .
H H2WA 0.9806 0.1082 0.7740 0.057 Uiso d R 1 . .
H H2WB 1.1141 0.1274 0.8406 0.057 Uiso d R 1 . .
O O3 0.73206(12) 0.30576(6) 0.83574(16) 0.0303(2) Uani d . 1 . .
O O4 0.27930(13) 0.18351(9) 0.6450(2) 0.0495(3) Uani d . 1 . .
O O5 0.82068(11) 0.01576(6) 0.72403(15) 0.0274(2) Uani d . 1 . .
O O6 0.81309(11) 0.01388(6) 1.07294(14) 0.0275(2) Uani d . 1 . .
O O7 0.58800(12) -0.06300(6) 0.77496(15) 0.0301(2) Uani d . 1 . .
N N1 0.69554(13) 0.04561(8) 0.56848(17) 0.0266(2) Uani d . 1 . .
H H1A 0.7124 0.0933 0.5251 0.032 Uiso d R 1 . .
H H2A 0.6598 0.0076 0.4816 0.032 Uiso d R 1 . .
N N2 0.68257(14) 0.03947(7) 1.09821(17) 0.0259(2) Uani d . 1 . .
H H1B 0.6483 0.0002 1.1499 0.031 Uiso d R 1 . .
H H2B 0.6895 0.0886 1.1516 0.031 Uiso d R 1 . .
C C1 0.40806(14) 0.16396(9) 0.67419(19) 0.0241(3) Uani d . 1 . .
C C2 0.51172(15) 0.23007(9) 0.6398(2) 0.0262(3) Uani d . 1 . .
H H2C 0.4669 0.2870 0.6316 0.031 Uiso calc R 1 . .
H H2D 0.5178 0.2180 0.5149 0.031 Uiso calc R 1 . .
C C3 0.67016(14) 0.23368(8) 0.79161(18) 0.0205(2) Uani d . 1 . .

loop_
_atom_site_aniso_label
_atom_site_aniso_U_11
_atom_site_aniso_U_22
_atom_site_aniso_U_33
_atom_site_aniso_U_12
_atom_site_aniso_U_13
_atom_site_aniso_U_23
V1 0.02139(12) 0.01616(11) 0.01975(12) -0.00077(7) 0.00718(9) 0.00044(7)
Na1 0.0529(4) 0.0390(4) 0.0382(4) 0.0112(3) 0.0220(3) 0.0050(3)
O1 0.0218(4) 0.0185(4) 0.0294(5) -0.0005(3) 0.0056(4) 0.0003(4)
O1W 0.0327(5) 0.0303(5) 0.0417(6) 0.0012(4) 0.0073(5) -0.0039(4)
O2 0.0215(4) 0.0226(4) 0.0299(5) -0.0025(3) 0.0080(4) 0.0026(4)
O2W 0.0334(6) 0.0302(5) 0.0496(7) 0.0033(4) 0.0157(5) 0.0052(5)
O3 0.0325(5) 0.0189(4) 0.0386(6) -0.0045(4) 0.0124(4) -0.0016(4)
O4 0.0235(5) 0.0487(7) 0.0756(9) 0.0069(5) 0.0177(6) 0.0131(6)
O5 0.0266(5) 0.0265(5) 0.0305(5) 0.0030(4) 0.0125(4) 0.0003(4)
O6 0.0268(5) 0.0273(5) 0.0251(5) 0.0048(4) 0.0059(4) 0.0034(4)
O7 0.0357(5) 0.0213(5) 0.0324(5) -0.0060(4) 0.0116(4) -0.0009(4)
N1 0.0339(6) 0.0244(5) 0.0224(6) -0.0012(5) 0.0115(5) -0.0003(4)
N2 0.0328(6) 0.0238(5) 0.0226(5) -0.0005(4) 0.0122(5) 0.0010(4)
C1 0.0208(6) 0.0265(6) 0.0229(6) -0.0003(5) 0.0059(5) -0.0004(5)
C2 0.0250(6) 0.0224(6) 0.0287(7) 0.0013(5) 0.0071(5) 0.0062(5)
C3 0.0229(6) 0.0202(6) 0.0218(6) -0.0008(4) 0.0120(5) -0.0005(4)

loop_
_atom_type_symbol
_atom_type_description
_atom_type_scat_dispersion_real
_atom_type_scat_dispersion_imag
_atom_type_scat_source
C C 0.0033 0.0016 'International Tables Vol C Tables 4.2.6.8 and 6.1.1.4'
H H 0.0000 0.0000 'International Tables Vol C Tables 4.2.6.8 and 6.1.1.4'
N N 0.0061 0.0033 'International Tables Vol C Tables 4.2.6.8 and 6.1.1.4'
Na Na 0.0362 0.0249 'International Tables Vol C Tables 4.2.6.8 and 6.1.1.4'
O O 0.0106 0.0060 'International Tables Vol C Tables 4.2.6.8 and 6.1.1.4'
V V 0.3005 0.5294 'International Tables Vol C Tables 4.2.6.8 and 6.1.1.4'

loop_
_geom_angle_atom_site_label_1
_geom_angle_atom_site_label_2
_geom_angle_atom_site_label_3
_geom_angle_site_symmetry_1
_geom_angle_site_symmetry_3
_geom_angle
_geom_angle_publ_flag
O1 V1 O6 . . 84.60(4) y
O1 V1 O7 . . 171.06(5) y
O2 V1 O5 . . 136.61(4) y
O2 V1 O6 . . 132.05(4) y
O2 V1 O7 . . 89.58(5) y
O5 V1 O6 . . 87.28(4) y
O5 V1 O7 . . 100.38(5) y
O6 V1 O7 . . 101.96(5) y
N1 V1 N2 . . 163.98(5) y
N1 V1 O2 . . 95.46(4) ?
N1 V1 O5 . . 41.69(5) y
N1 V1 O6 . . 128.15(5) y
N1 V1 O7 . . 96.99(5) y
N2 V1 O2 . . 90.89(4) y
N2 V1 O5 . . 128.56(5) y
N2 V1 O6 . . 41.80(5) y
N2 V1 O7 . . 97.75(5) y
O1 V1 O2 . . 81.49(4) ?
O1 V1 O5 . . 85.88(4) ?
N2 V1 O1 . . 83.02(4) ?
N1 V1 O1 . . 83.39(4) ?
O2W Na1 O2W . 4_566 165.64(5) ?
O2W Na1 O1W . 4_565 78.42(4) ?
O2W Na1 O1W 4_566 4_565 112.55(5) ?
O2W Na1 O1W . . 89.73(4) ?
O2W Na1 O1W 4_566 . 78.14(4) ?
O1W Na1 O1W 4_565 . 166.33(5) ?
O2W Na1 O4 . 4_666 102.50(5) ?
O2W Na1 O4 4_566 4_666 71.78(4) ?
O1W Na1 O4 4_565 4_666 79.39(5) ?
O1W Na1 O4 . 4_666 96.80(5) ?
O2W Na1 O3 . . 102.47(4) y
O2W Na1 O3 4_566 . 88.47(4) ?
O1W Na1 O3 4_565 . 83.02(4) ?
O1W Na1 O3 . . 106.44(4) ?
O3 Na1 O4 . 4_666 145.72(5) y
O2W Na1 O1 . . 73.33(4) ?
O2W Na1 O1 4_566 . 109.13(4) ?
O1W Na1 O1 4_565 . 111.45(4) ?
O1W Na1 O1 . . 70.83(4) ?
O4 Na1 O1 4_666 . 166.70(5) ?
O3 Na1 O1 . . 46.55(3) ?
O2W Na1 C3 . . 85.31(4) ?
O2W Na1 C3 4_566 . 102.40(4) ?
O1W Na1 C3 4_565 . 94.62(4) ?
O1W Na1 C3 . . 91.13(4) ?
O4 Na1 C3 4_666 . 168.85(5) ?
O3 Na1 C3 . . 23.15(3) ?
O1 Na1 C3 . . 23.91(3) ?
O2W Na1 Na1 . 4_565 39.29(3) ?
O2W Na1 Na1 4_566 4_565 152.23(4) ?
O1W Na1 Na1 4_565 4_565 39.71(3) ?
O1W Na1 Na1 . 4_565 129.00(4) ?
O4 Na1 Na1 4_666 4_565 96.19(4) ?
O3 Na1 Na1 . 4_565 88.53(3) ?
O1 Na1 Na1 . 4_565 88.35(3) ?
C3 Na1 Na1 . 4_565 84.76(3) ?
O2W Na1 Na1 . 4_566 129.16(4) ?
O2W Na1 Na1 4_566 4_566 39.27(3) ?
O1W Na1 Na1 4_565 4_566 151.82(4) ?
O1W Na1 Na1 . 4_566 39.44(3) ?
O4 Na1 Na1 4_666 4_566 87.65(4) ?
O3 Na1 Na1 . 4_566 94.46(3) ?
O1 Na1 Na1 . 4_566 85.60(3) ?
C3 Na1 Na1 . 4_566 93.59(3) ?
Na1 Na1 Na1 4_565 4_566 168.39(4) ?
C3 O1 V1 . . 132.80(8) ?
C3 O1 Na1 . . 86.42(7) ?
V1 O1 Na1 . . 137.98(4) ?
Na1 O1W Na1 4_566 . 100.85(4) ?
Na1 O1W H1WA 4_566 . 117.6 ?
Na1 O1W H1WA . . 103.5 ?
Na1 O1W H1WB 4_566 . 106.3 ?
Na1 O1W H1WB . . 116.9 ?
H1WA O1W H1WB . . 111.7 ?
C1 O2 V1 . . 135.03(8) ?
Na1 O2W Na1 . 4_565 101.44(4) ?
Na1 O2W H2WA . . 110.1 ?
Na1 O2W H2WA 4_565 . 127.2 ?
Na1 O2W H2WB . . 100.9 ?
Na1 O2W H2WB 4_565 . 122.0 ?
H2WA O2W H2WB . . 92.6 ?
C3 O3 Na1 . . 101.69(8) ?
C1 O4 Na1 . 4_465 163.29(12) ?
N1 O5 V1 . . 73.60(6) ?
N2 O6 V1 . . 73.36(6) ?
O5 N1 V1 . . 64.70(6) ?
O5 N1 H1A . . 111.9 ?
V1 N1 H1A . . 124.9 ?
O5 N1 H2A . . 112.5 ?
V1 N1 H2A . . 118.1 ?
H1A N1 H2A . . 113.3 ?
O6 N2 V1 . . 64.84(6) ?
O6 N2 H1B . . 112.5 ?
V1 N2 H1B . . 121.3 ?
O6 N2 H2B . . 113.5 ?
V1 N2 H2B . . 120.3 ?
H1B N2 H2B . . 113.8 ?
O4 C1 O2 . . 121.99(13) ?
O4 C1 C2 . . 119.79(13) ?
O2 C1 C2 . . 118.17(11) ?
C1 C2 C3 . . 116.19(11) ?
C1 C2 H2C . . 108.2 ?
C3 C2 H2C . . 108.2 ?
C1 C2 H2D . . 108.2 ?
C3 C2 H2D . . 108.2 ?
H2C C2 H2D . . 107.4 ?
O3 C3 O1 . . 122.68(12) ?
O3 C3 C2 . . 118.44(12) ?
O1 C3 C2 . . 118.86(11) ?
O3 C3 Na1 . . 55.16(7) ?
O1 C3 Na1 . . 69.66(7) ?
C2 C3 Na1 . . 162.03(9) ?

loop_
_geom_bond_atom_site_label_1
_geom_bond_atom_site_label_2
_geom_bond_site_symmetry_2
_geom_bond_distance
_geom_bond_publ_flag
V1 N1 . 2.0193(11) y
V1 N2 . 2.0080(12) y
V1 O1 . 2.1470(9) y
V1 O2 . 2.0368(9) y
V1 O5 . 1.9030(10) y
V1 O6 . 1.8969(10) y
V1 O7 . 1.6017(10) y
Na1 O1 . 2.9173(12) y
Na1 O1W . 2.4305(13) y
Na1 O1W 4_565 2.4169(13) y
Na1 O2W . 2.4132(13) y
Na1 O2W 4_566 2.4140(13) y
Na1 O3 . 2.6027(13) y
Na1 O4 4_666 2.5303(14) y
Na1 C3 . 3.1052(15) ?
O1 C3 . 1.2612(16) ?
O1W H1WA . 0.8500 ?
O1W H1WB . 0.8497 ?
O2 C1 . 1.2952(16) ?
O2W H2WA . 0.8498 ?
O2W H2WB . 0.8506 ?
O3 C3 . 1.2464(16) ?
O4 C1 . 1.2153(17) ?
N1 O5 . 1.4000(15) y
N2 O6 . 1.3969(15) y
N1 H1A . 0.8436 ?
N1 H2A . 0.8448 ?
N2 H1B . 0.8479 ?
N2 H2B . 0.8457 ?
C1 C2 . 1.5149(18) ?
C2 C3 . 1.5228(18) ?
C2 H2C . 0.9700 ?
C2 H2D . 0.9700 ?

loop_
_geom_hbond_atom_site_label_D
_geom_hbond_atom_site_label_H
_geom_hbond_atom_site_label_A
_geom_hbond_site_symmetry_A
_geom_hbond_distance_DH
_geom_hbond_distance_HA
_geom_hbond_distance_DA
_geom_hbond_angle_DHA
O1W H1WA O1 . 0.85 2.58 3.1245(15) 122.7
O1W H1WB O5 3_757 0.85 2.24 2.8987(14) 134.1
O1W H1WA O6 . 0.85 2.07 2.8994(15) 166.4
O2W H2WA O5 . 0.85 2.03 2.8633(15) 166.5
O2W H2WB O6 3_757 0.85 2.31 2.9701(14) 135.1
N1 H1A O3 4_565 0.84 2.15 2.9717(15) 163.2
N1 H2A O2 3_656 0.84 2.13 2.9635(15) 171.6
N2 H1B O2 3_657 0.85 2.10 2.9418(15) 172.8
N2 H2B O3 4_566 0.85 2.07 2.9010(15) 167.7
